data_9011417
loop_
_publ_author_name
'Rentzeperis, P. J.'

_publ_section_title
;
 The crystal structure of hodgkinsonite Zn2Mn[(OH)2|SiO4]
 Note: y(H2) corrected
;
_journal_name_full 'Zeitschrift fur Kristallographie'
_journal_page_first 117
_journal_page_last 138
_journal_volume 119
_journal_year 1963
_chemical_compound_source 'Franklin, New Jersey'
_chemical_formula_sum 'H2 Mn O6 Si Zn2'
_chemical_name_mineral Hodgkinsonite
_space_group_IT_number 14
_symmetry_space_group_name_Hall '-P 2yab'
_symmetry_space_group_name_H-M 'P 1 21/a 1'
_cell_angle_alpha 90
_cell_angle_beta 95.25
_cell_angle_gamma 90
_cell_length_a 8.170
_cell_length_b 5.316
_cell_length_c 11.761
_cell_formula_units_Z 4
_cell_volume 508.658
_database_code_amcsd 0010606
_exptl_crystal_density_diffrn 4.072
_cod_original_formula_sum 'Zn2 Mn Si O6 H2'
_cod_database_code 9011417

loop_
_space_group_symop_operation_xyz
x,y,z
1/2+x,1/2-y,z
1/2-x,1/2+y,-z
-x,-y,-z

loop_
_atom_site_label
_atom_site_fract_x
_atom_site_fract_y
_atom_site_fract_z
_atom_site_U_iso_or_equiv
Zn1 0.27320 0.06570 0.07880 0.01094
Zn2 0.60840 0.06230 0.24910 0.01122
Mn1 0.10630 0.24200 0.54820 0.00685
Si 0.06730 0.06660 0.82920 0.00174
O1 0.10670 0.08100 0.19110 0.00659
O2 0.16570 0.04050 0.71510 0.00507
O3 0.81930 0.07020 0.06600 0.00570
O4 0.53840 0.14410 0.86210 0.00329
O5 0.49020 0.08920 0.38360 0.00621
O6 0.84910 0.08820 0.55600 0.00709
H1 0.46600 0.26000 0.33300 0.03166
H2 0.84200 -0.08300 0.60000 0.03166

loop_
_cod_related_entry_id
_cod_related_entry_database
_cod_related_entry_code
1 AMCSD 0010606
